data_2241678
loop_
_publ_author_name
'Guesmi, Afef'
'Gatfaoui, Sofian'
'Roisnel, Thierry'
'Marouani, Houda'

_publ_section_title
;
 <i>m</i>-Xylylenediaminium sulfate: crystal structure and Hirshfeld
 surface analysis
;
_journal_coeditor_code HB7579
_journal_issue 6
_journal_name_full 'Acta Crystallographica Section E'
_journal_page_first 776
_journal_page_last 779
_journal_paper_doi 10.1107/S2056989016006940
_journal_volume 72
_journal_year 2016
_chemical_formula_iupac 'C8 H14 N2 2+, S O4 2-'
_chemical_formula_moiety 'C8 H14 N2 2+, O4 S 2-'
_chemical_formula_sum 'C8 H14 N2 O4 S'
_chemical_formula_weight 234.27
_chemical_name_common
;
<i>m</i>-Xylylenediaminium sulfate
;
_chemical_name_systematic
;
[1,3-Phenylenebis(methylene)]bis(azanium) sulfate
;
_space_group_crystal_system monoclinic
_space_group_IT_number 14
_space_group_name_Hall '-P 2ybc'
_space_group_name_H-M_alt 'P 1 21/c 1'
_symmetry_space_group_name_Hall '-P 2ybc'
_symmetry_space_group_name_H-M 'P 1 21/c 1'
_atom_sites_solution_hydrogens geom
_atom_sites_solution_primary direct
_atom_sites_solution_secondary difmap
_audit_creation_method SHELXL-97
_cell_angle_alpha 90.00
_cell_angle_beta 125.791(4)
_cell_angle_gamma 90.00
_cell_formula_units_Z 4
_cell_length_a 12.8410(10)
_cell_length_b 6.0989(5)
_cell_length_c 15.9642(9)
_cell_measurement_reflns_used 9927
_cell_measurement_temperature 150
_cell_measurement_theta_max 27.50
_cell_measurement_theta_min 3.69
_cell_volume 1014.15(14)
_computing_cell_refinement
;
APEX2 (Bruker, 2014) and SAINT (Bruker, 2014)
;
_computing_data_collection
;
SAINT (Bruker, 2014) and XPREP (Sheldrick, 2015)
;
_computing_data_reduction
;
SAINT (Bruker, 2014) and XPREP (Sheldrick, 2015)
;
_computing_molecular_graphics
;
Ortep-3 for Windows (Farrugia, 2012)
;
_computing_publication_material
;
WinGX publication routines (Farrugia, 2012)
;
_computing_structure_refinement
;
SHELXL-2014/7 (Sheldrick, 2015)
;
_computing_structure_solution
;
SIR97 (Altomare <i>et al.</i>,  1999)
;
_diffrn_ambient_temperature 150(2)
_diffrn_measured_fraction_theta_full 0.988
_diffrn_measured_fraction_theta_max 0.988
_diffrn_measurement_device_type 'APEXII, Bruker-AXS'
_diffrn_measurement_method 'CCD rotation images, thin slices'
_diffrn_radiation_monochromator graphite
_diffrn_radiation_source 'fine-focus sealed tube'
_diffrn_radiation_type MoK\a
_diffrn_radiation_wavelength 0.71073
_diffrn_reflns_av_R_equivalents 0.0479
_diffrn_reflns_limit_h_max 16
_diffrn_reflns_limit_h_min -16
_diffrn_reflns_limit_k_max 7
_diffrn_reflns_limit_k_min -7
_diffrn_reflns_limit_l_max 17
_diffrn_reflns_limit_l_min -17
_diffrn_reflns_number 10992
_diffrn_reflns_theta_full 27.48
_diffrn_reflns_theta_max 27.484
_diffrn_reflns_theta_min 3.146
_exptl_absorpt_coefficient_mu 0.316
_exptl_absorpt_correction_T_max 0.910
_exptl_absorpt_correction_T_min 0.735
_exptl_absorpt_correction_type multi-scan
_exptl_absorpt_process_details
;
(SADABS; Bruker, 2014)
;
_exptl_crystal_colour colourless
_exptl_crystal_density_diffrn 1.534
_exptl_crystal_density_method 'not measured'
_exptl_crystal_description prism
_exptl_crystal_F_000 496
_exptl_crystal_size_max 0.56
_exptl_crystal_size_mid 0.44
_exptl_crystal_size_min 0.30
_refine_diff_density_max 0.375
_refine_diff_density_min -0.613
_refine_ls_extinction_method none
_refine_ls_goodness_of_fit_ref 1.143
_refine_ls_hydrogen_treatment mixed
_refine_ls_matrix_type full
_refine_ls_number_parameters 160
_refine_ls_number_reflns 2293
_refine_ls_number_restraints 0
_refine_ls_restrained_S_all 1.143
_refine_ls_R_factor_all 0.0402
_refine_ls_R_factor_gt 0.0379
_refine_ls_shift/su_max 0.001
_refine_ls_shift/su_mean 0.000
_refine_ls_structure_factor_coef Fsqd
_refine_ls_weighting_details 'calc w=1/[\s^2^(Fo^2^)+(0.0639P)^2^+0.4545P] where P=(Fo^2^+2Fc^2^)/3'
_refine_ls_weighting_scheme calc
_refine_ls_wR_factor_gt 0.1113
_refine_ls_wR_factor_ref 0.1135
_reflns_number_gt 2131
_reflns_number_total 2293
_reflns_threshold_expression I>2\s(I)
_cod_data_source_file hb7579sup1.cif
_cod_data_source_block I
_cod_original_cell_volume 1014.15(13)
_cod_database_code 2241678

loop_
_symmetry_equiv_pos_as_xyz
'x, y, z'
'-x, y+1/2, -z+1/2'
'-x, -y, -z'
'x, -y-1/2, z-1/2'

loop_
_atom_site_type_symbol
_atom_site_label
_atom_site_fract_x
_atom_site_fract_y
_atom_site_fract_z
_atom_site_U_iso_or_equiv
_atom_site_adp_type
_atom_site_calc_flag
_atom_site_refinement_flags
_atom_site_occupancy
_atom_site_symmetry_multiplicity
S S -0.43829(3) -0.22666(6) -0.83072(3) 0.01170(15) Uani d . 1 1
O O1 -0.57682(10) -0.1916(2) -0.88190(9) 0.0190(3) Uani d . 1 1
O O2 -0.36751(12) -0.22945(19) -0.71797(9) 0.0236(3) Uani d . 1 1
O O3 -0.38903(10) -0.04803(18) -0.86220(9) 0.0187(3) Uani d . 1 1
O O4 -0.41947(10) -0.43848(17) -0.86666(8) 0.0155(2) Uani d . 1 1
N N1 0.29551(12) -0.2271(2) -0.79401(10) 0.0131(3) Uani d . 1 1
C C1 0.16854(14) -0.1870(4) -0.89148(12) 0.0256(4) Uani d . 1 1
H H1A 0.1423 -0.3180 -0.9338 0.031 Uiso calc R 1 1
H H1B 0.1768 -0.0699 -0.9284 0.031 Uiso calc R 1 1
C C2 0.06392(13) -0.1263(3) -0.87945(11) 0.0158(3) Uani d . 1 1
C C3 0.06536(13) 0.0745(3) -0.83697(10) 0.0161(3) Uani d . 1 1
H H3 0.1357 0.1674 -0.8089 0.019 Uiso calc R 1 1
C C4 -0.03879(13) 0.1353(2) -0.83668(11) 0.0147(3) Uani d . 1 1
H H4 -0.0374 0.2689 -0.8080 0.018 Uiso calc R 1 1
C C5 -0.14527(12) -0.0016(2) -0.87887(10) 0.0125(3) Uani d . 1 1
H H5 -0.2147 0.0417 -0.8789 0.015 Uiso calc R 1 1
C C6 -0.14779(13) -0.2033(2) -0.92106(11) 0.0114(3) Uani d . 1 1
C C7 -0.04235(14) -0.2636(2) -0.92037(12) 0.0150(3) Uani d . 1 1
H H7 -0.0430 -0.3985 -0.9478 0.018 Uiso calc R 1 1
C C8 -0.25953(13) -0.3597(2) -0.96596(12) 0.0160(3) Uani d . 1 1
H H8A -0.2567 -0.4632 -1.0107 0.019 Uiso calc R 1 1
H H8B -0.2511 -0.4421 -0.9103 0.019 Uiso calc R 1 1
N N2 -0.38513(12) -0.2467(2) -1.02553(12) 0.0175(3) Uani d . 1 1
H H1N1 0.3194(19) -0.114(4) -0.7518(16) 0.020(5) Uiso d . 1 1
H H2N1 0.350(2) -0.234(3) -0.8120(18) 0.027(6) Uiso d . 1 1
H H3N1 0.299(2) -0.352(4) -0.7644(17) 0.029(6) Uiso d . 1 1
H H1N2 -0.445(2) -0.340(4) -1.0567(16) 0.021(5) Uiso d . 1 1
H H2N2 -0.387(2) -0.161(5) -1.064(2) 0.039(7) Uiso d . 1 1
H H3N2 -0.399(3) -0.172(5) -0.977(2) 0.059(8) Uiso d . 1 1

loop_
_atom_site_aniso_label
_atom_site_aniso_U_11
_atom_site_aniso_U_22
_atom_site_aniso_U_33
_atom_site_aniso_U_12
_atom_site_aniso_U_13
_atom_site_aniso_U_23
S 0.0084(2) 0.0123(2) 0.0163(2) -0.00019(11) 0.00831(17) -0.00144(11)
O1 0.0099(5) 0.0250(6) 0.0266(6) 0.0029(4) 0.0133(5) 0.0046(5)
O2 0.0256(6) 0.0229(6) 0.0167(6) 0.0027(5) 0.0092(5) -0.0022(4)
O3 0.0199(5) 0.0146(5) 0.0308(6) -0.0049(4) 0.0201(5) -0.0037(4)
O4 0.0148(5) 0.0134(5) 0.0212(5) -0.0007(4) 0.0122(4) -0.0036(4)
N1 0.0098(6) 0.0150(6) 0.0167(6) 0.0016(4) 0.0091(5) 0.0017(5)
C1 0.0064(6) 0.0557(12) 0.0145(7) -0.0006(7) 0.0061(6) -0.0075(7)
C2 0.0066(6) 0.0296(8) 0.0114(6) -0.0004(5) 0.0054(5) -0.0016(6)
C3 0.0081(6) 0.0241(8) 0.0137(6) -0.0050(5) 0.0050(5) -0.0007(5)
C4 0.0129(6) 0.0159(7) 0.0138(6) -0.0015(5) 0.0070(5) -0.0016(5)
C5 0.0092(6) 0.0168(7) 0.0130(6) 0.0012(5) 0.0074(5) 0.0004(5)
C6 0.0063(6) 0.0161(7) 0.0122(6) -0.0003(5) 0.0056(5) 0.0004(5)
C7 0.0088(6) 0.0209(7) 0.0151(7) 0.0006(5) 0.0069(6) -0.0044(5)
C8 0.0079(6) 0.0138(7) 0.0247(7) -0.0008(5) 0.0087(6) -0.0035(6)
N2 0.0066(6) 0.0187(7) 0.0211(7) -0.0022(5) 0.0047(5) 0.0051(5)

loop_
_atom_type_symbol
_atom_type_description
_atom_type_scat_dispersion_real
_atom_type_scat_dispersion_imag
_atom_type_scat_source
C C 0.0033 0.0016 'International Tables Vol C Tables 4.2.6.8 and 6.1.1.4'
H H 0.0000 0.0000 'International Tables Vol C Tables 4.2.6.8 and 6.1.1.4'
N N 0.0061 0.0033 'International Tables Vol C Tables 4.2.6.8 and 6.1.1.4'
O O 0.0106 0.0060 'International Tables Vol C Tables 4.2.6.8 and 6.1.1.4'
S S 0.1246 0.1234 'International Tables Vol C Tables 4.2.6.8 and 6.1.1.4'

loop_
_geom_angle_atom_site_label_1
_geom_angle_atom_site_label_2
_geom_angle_atom_site_label_3
_geom_angle
O2 S O1 111.24(7)
O2 S O3 110.02(7)
O1 S O3 108.67(7)
O2 S O4 109.80(6)
O1 S O4 109.08(7)
O3 S O4 107.96(6)
C1 N1 H1N1 110.6(13)
C1 N1 H2N1 104.9(15)
H1N1 N1 H2N1 107.1(19)
C1 N1 H3N1 112.8(15)
H1N1 N1 H3N1 112(2)
H2N1 N1 H3N1 109(2)
N1 C1 C2 115.06(13)
N1 C1 H1A 108.5
C2 C1 H1A 108.5
N1 C1 H1B 108.5
C2 C1 H1B 108.5
H1A C1 H1B 107.5
C3 C2 C7 119.07(13)
C3 C2 C1 121.14(14)
C7 C2 C1 119.50(15)
C4 C3 C2 119.76(13)
C4 C3 H3 120.1
C2 C3 H3 120.1
C3 C4 C5 120.81(14)
C3 C4 H4 119.6
C5 C4 H4 119.6
C6 C5 C4 120.08(13)
C6 C5 H5 120.0
C4 C5 H5 120.0
C5 C6 C7 118.71(13)
C5 C6 C8 122.29(12)
C7 C6 C8 119.00(13)
C2 C7 C6 121.56(14)
C2 C7 H7 119.2
C6 C7 H7 119.2
N2 C8 C6 112.76(12)
N2 C8 H8A 109.0
C6 C8 H8A 109.0
N2 C8 H8B 109.0
C6 C8 H8B 109.0
H8A C8 H8B 107.8
C8 N2 H1N2 109.8(15)
C8 N2 H2N2 108.8(18)
H1N2 N2 H2N2 112(2)
C8 N2 H3N2 109.3(18)
H1N2 N2 H3N2 105(2)
H2N2 N2 H3N2 112(3)

loop_
_geom_bond_atom_site_label_1
_geom_bond_atom_site_label_2
_geom_bond_distance
S O2 1.4673(12)
S O1 1.4756(10)
S O3 1.4871(11)
S O4 1.4895(11)
N1 C1 1.4738(19)
N1 H1N1 0.88(2)
N1 H2N1 0.90(3)
N1 H3N1 0.88(3)
C1 C2 1.510(2)
C1 H1A 0.9700
C1 H1B 0.9700
C2 C3 1.395(2)
C2 C7 1.395(2)
C3 C4 1.391(2)
C3 H3 0.9300
C4 C5 1.3941(19)
C4 H4 0.9300
C5 C6 1.393(2)
C5 H5 0.9300
C6 C7 1.3971(19)
C6 C8 1.5100(19)
C7 H7 0.9300
C8 N2 1.4787(18)
C8 H8A 0.9700
C8 H8B 0.9700
N2 H1N2 0.84(2)
N2 H2N2 0.80(3)
N2 H3N2 1.00(3)

loop_
_geom_hbond_atom_site_label_D
_geom_hbond_atom_site_label_H
_geom_hbond_atom_site_label_A
_geom_hbond_site_symmetry_A
_geom_hbond_distance_DH
_geom_hbond_distance_HA
_geom_hbond_distance_DA
_geom_hbond_angle_DHA
N1 H1N1 O4 2_553 0.88(2) 1.88(2) 2.7271(17) 160.1(19)
N1 H1N1 O2 2_553 0.88(2) 2.54(2) 3.1461(18) 126.1(16)
N1 H2N1 O1 1_655 0.90(3) 1.85(3) 2.7191(17) 162(2)
N1 H3N1 O3 2_543 0.88(3) 2.03(2) 2.8264(17) 150(2)
N1 H3N1 O2 2_543 0.88(3) 2.54(2) 3.1733(18) 129.4(18)
N2 H1N2 O4 3_443 0.84(2) 1.97(2) 2.8096(17) 177(2)
N2 H2N2 O1 3_453 0.80(3) 2.26(3) 2.9537(18) 145(2)
N2 H3N2 O3 . 1.00(3) 1.92(3) 2.9021(19) 168(3)
N2 H3N2 O4 . 1.00(3) 2.52(3) 3.0502(18) 113(2)
C5 H5 O3 . 0.93 2.47 3.3050(17) 150

_cod_database_fobs_code 2241678
